data_7235872
loop_
_publ_author_name
'Liu, Yanqiu'
'Kong, Ming'
'Zhang, Qiong'
'Zhang, Zhiwen'
'Zhou, Hongping'
'Zhang, Shengyi'
'Li, Shengli'
'Wu, Jieying'
'Tian, Yupeng'

_publ_section_title
;
 A series of triphenylamine-based two-photon absorbing materials with AIE
 property for biological imaging
;
_journal_issue 33
_journal_name_full 'J. Mater. Chem. B'
_journal_page_first 5430
_journal_paper_doi 10.1039/C4TB00464G
_journal_volume 2
_journal_year 2014
_chemical_formula_sum 'C31 H29 N3 O2'
_chemical_formula_weight 475.57
_space_group_IT_number 14
_space_group_name_Hall '-P 2ybc'
_space_group_name_H-M_alt 'P 1 21/c 1'
_atom_sites_solution_hydrogens geom
_atom_sites_solution_primary direct
_atom_sites_solution_secondary difmap
_audit_creation_method SHELXL-97
_cell_angle_alpha 90.000(5)
_cell_angle_beta 92.417(5)
_cell_angle_gamma 90.000(5)
_cell_formula_units_Z 4
_cell_length_a 10.717(5)
_cell_length_b 13.917(5)
_cell_length_c 17.565(5)
_cell_measurement_temperature 298(2)
_cell_volume 2617.5(17)
_computing_structure_refinement 'SHELXL-97 (Sheldrick, 1997)'
_computing_structure_solution 'SHELXS-97 (Sheldrick, 1990)'
_diffrn_ambient_temperature 298(2)
_diffrn_measured_fraction_theta_full 1.000
_diffrn_measured_fraction_theta_max 1.000
_diffrn_radiation_monochromator graphite
_diffrn_radiation_source 'fine-focus sealed tube'
_diffrn_radiation_type MoK\a
_diffrn_radiation_wavelength 0.71069
_diffrn_reflns_av_R_equivalents 0.0423
_diffrn_reflns_av_sigmaI/netI 0.0402
_diffrn_reflns_limit_h_max 12
_diffrn_reflns_limit_h_min -12
_diffrn_reflns_limit_k_max 16
_diffrn_reflns_limit_k_min -16
_diffrn_reflns_limit_l_max 18
_diffrn_reflns_limit_l_min -20
_diffrn_reflns_number 18351
_diffrn_reflns_theta_full 25.00
_diffrn_reflns_theta_max 25.00
_diffrn_reflns_theta_min 1.87
_exptl_absorpt_coefficient_mu 0.076
_exptl_absorpt_correction_T_max 0.9849
_exptl_absorpt_correction_T_min 0.9775
_exptl_absorpt_correction_type none
_exptl_crystal_density_diffrn 1.207
_exptl_crystal_density_method 'not measured'
_exptl_crystal_F_000 1008
_exptl_crystal_size_max 0.30
_exptl_crystal_size_mid 0.20
_exptl_crystal_size_min 0.20
_refine_diff_density_max 0.230
_refine_diff_density_min -0.187
_refine_diff_density_rms 0.034
_refine_ls_extinction_method none
_refine_ls_goodness_of_fit_ref 1.005
_refine_ls_hydrogen_treatment mixed
_refine_ls_matrix_type full
_refine_ls_number_parameters 327
_refine_ls_number_reflns 4615
_refine_ls_number_restraints 0
_refine_ls_restrained_S_all 1.005
_refine_ls_R_factor_all 0.1023
_refine_ls_R_factor_gt 0.0506
_refine_ls_shift/su_max 0.000
_refine_ls_shift/su_mean 0.000
_refine_ls_structure_factor_coef Fsqd
_refine_ls_weighting_details 'calc w=1/[\s^2^(Fo^2^)+(0.1000P)^2^+0.0000P] where P=(Fo^2^+2Fc^2^)/3'
_refine_ls_weighting_scheme calc
_refine_ls_wR_factor_gt 0.1390
_refine_ls_wR_factor_ref 0.1797
_reflns_number_gt 2613
_reflns_number_total 4615
_reflns_threshold_expression >2sigma(I)
_cod_data_source_file c4tb00464g3.cif
_cod_data_source_block nh
_cod_database_code 7235872

loop_
_symmetry_equiv_pos_as_xyz
'x, y, z'
'-x, y+1/2, -z+1/2'
'-x, -y, -z'
'x, -y-1/2, z-1/2'

loop_
_atom_site_label
_atom_site_type_symbol
_atom_site_fract_x
_atom_site_fract_y
_atom_site_fract_z
_atom_site_U_iso_or_equiv
_atom_site_adp_type
_atom_site_occupancy
_atom_site_symmetry_multiplicity
_atom_site_calc_flag
_atom_site_refinement_flags
O1 O 0.02709(16) 0.03591(12) -0.16369(10) 0.0655(5) Uani 1 1 d .
N3 N 0.2027(2) 0.37759(14) -0.03206(12) 0.0649(6) Uani 1 1 d .
O2 O 0.1368(2) 0.71574(13) -0.19992(12) 0.0873(6) Uani 1 1 d .
C17 C 0.2649(2) 0.37830(16) 0.03887(14) 0.0540(6) Uani 1 1 d .
C7 C 0.0716(2) 0.49913(18) -0.09487(14) 0.0597(7) Uani 1 1 d .
H7 H 0.0017 0.4661 -0.0794 0.072 Uiso 1 1 calc R
C8 C 0.1883(2) 0.46420(17) -0.07571(14) 0.0561(6) Uani 1 1 d .
C4 C 0.1552(2) 0.29000(17) -0.06469(14) 0.0545(6) Uani 1 1 d .
C20 C 0.3872(2) 0.38089(16) 0.18510(14) 0.0515(6) Uani 1 1 d .
C1 C 0.0637(2) 0.11978(16) -0.12842(14) 0.0520(6) Uani 1 1 d .
C23 C 0.4502(2) 0.37584(17) 0.26013(14) 0.0548(6) Uani 1 1 d .
H23 H 0.4535 0.3146 0.2813 0.066 Uiso 1 1 calc R
C6 C 0.1546(2) 0.17185(18) -0.16394(15) 0.0600(7) Uani 1 1 d .
H6 H 0.1852 0.1499 -0.2096 0.072 Uiso 1 1 calc R
C26 C 0.5663(2) 0.43057(17) 0.38036(14) 0.0536(6) Uani 1 1 d .
C2 C 0.0176(2) 0.15349(18) -0.06120(14) 0.0618(7) Uani 1 1 d .
H2 H -0.0437 0.1192 -0.0369 0.074 Uiso 1 1 calc R
C21 C 0.3411(2) 0.46370(18) 0.15037(16) 0.0647(7) Uani 1 1 d .
H21 H 0.3510 0.5220 0.1758 0.078 Uiso 1 1 calc R
C5 C 0.2001(2) 0.25604(18) -0.13216(15) 0.0602(7) Uani 1 1 d .
H5 H 0.2616 0.2903 -0.1563 0.072 Uiso 1 1 calc R
C22 C 0.2816(2) 0.46253(18) 0.07976(15) 0.0631(7) Uani 1 1 d .
H22 H 0.2516 0.5199 0.0588 0.076 Uiso 1 1 calc R
C11 C 0.1588(3) 0.63178(17) -0.15930(15) 0.0632(7) Uani 1 1 d .
C24 C 0.5046(2) 0.44466(17) 0.30414(14) 0.0527(6) Uani 1 1 d .
C3 C 0.0631(3) 0.23866(18) -0.03018(14) 0.0646(7) Uani 1 1 d .
H3 H 0.0310 0.2616 0.0147 0.078 Uiso 1 1 calc R
C12 C 0.0561(3) 0.58279(18) -0.13690(15) 0.0625(7) Uani 1 1 d .
H12 H -0.0236 0.6055 -0.1498 0.075 Uiso 1 1 calc R
C18 C 0.3101(3) 0.29466(18) 0.07325(15) 0.0738(9) Uani 1 1 d .
H18 H 0.3003 0.2363 0.0479 0.089 Uiso 1 1 calc R
C31 C 0.6121(2) 0.50798(19) 0.42312(14) 0.0593(7) Uani 1 1 d .
H31 H 0.6007 0.5699 0.4041 0.071 Uiso 1 1 calc R
C19 C 0.3688(3) 0.29699(18) 0.14379(16) 0.0704(8) Uani 1 1 d .
H19 H 0.3977 0.2395 0.1651 0.084 Uiso 1 1 calc R
C30 C 0.6739(2) 0.4958(2) 0.49272(15) 0.0660(7) Uani 1 1 d .
H30 H 0.7034 0.5495 0.5195 0.079 Uiso 1 1 calc R
C29 C 0.6929(3) 0.4060(2) 0.52341(15) 0.0687(8) Uani 1 1 d .
C27 C 0.5831(3) 0.3402(2) 0.41271(16) 0.0719(8) Uani 1 1 d .
H27 H 0.5519 0.2866 0.3867 0.086 Uiso 1 1 calc R
C25 C 0.5128(3) 0.5400(2) 0.27338(16) 0.0724(8) Uani 1 1 d .
C13 C -0.0805(3) -0.01140(18) -0.13750(16) 0.0681(8) Uani 1 1 d .
H13A H -0.1506 0.0327 -0.1384 0.082 Uiso 1 1 calc R
H13B H -0.0650 -0.0332 -0.0855 0.082 Uiso 1 1 calc R
C28 C 0.6449(3) 0.3281(2) 0.48258(17) 0.0796(9) Uani 1 1 d .
H28 H 0.6547 0.2666 0.5026 0.096 Uiso 1 1 calc R
C15 C 0.2171(3) 0.7375(2) -0.25810(16) 0.0827(9) Uani 1 1 d .
H15A H 0.2265 0.6817 -0.2904 0.099 Uiso 1 1 calc R
H15B H 0.2988 0.7545 -0.2362 0.099 Uiso 1 1 calc R
C10 C 0.2757(3) 0.5981(2) -0.14043(19) 0.0852(10) Uani 1 1 d .
H10 H 0.3454 0.6318 -0.1556 0.102 Uiso 1 1 calc R
C9 C 0.2911(3) 0.5138(2) -0.09876(18) 0.0811(9) Uani 1 1 d .
H9 H 0.3710 0.4909 -0.0864 0.097 Uiso 1 1 calc R
N2 N 0.7565(3) 0.3925(2) 0.59276(15) 0.1103(10) Uani 1 1 d .
H2A H 0.7856 0.4411 0.6180 0.132 Uiso 1 1 calc R
H2B H 0.7671 0.3354 0.6107 0.132 Uiso 1 1 calc R
C14 C -0.1099(3) -0.0953(2) -0.18826(19) 0.0911(10) Uani 1 1 d .
H14A H -0.1180 -0.0739 -0.2402 0.137 Uiso 1 1 calc R
H14B H -0.1869 -0.1241 -0.1740 0.137 Uiso 1 1 calc R
H14C H -0.0438 -0.1416 -0.1832 0.137 Uiso 1 1 calc R
N1 N 0.5238(3) 0.61572(19) 0.24783(16) 0.1096(11) Uani 1 1 d .
C16 C 0.1662(3) 0.8187(2) -0.30422(18) 0.0876(10) Uani 1 1 d .
H16A H 0.0850 0.8019 -0.3253 0.131 Uiso 1 1 calc R
H16B H 0.2209 0.8322 -0.3447 0.131 Uiso 1 1 calc R
H16C H 0.1596 0.8744 -0.2725 0.131 Uiso 1 1 calc R

loop_
_atom_site_aniso_label
_atom_site_aniso_U_11
_atom_site_aniso_U_22
_atom_site_aniso_U_33
_atom_site_aniso_U_23
_atom_site_aniso_U_13
_atom_site_aniso_U_12
O1 0.0668(11) 0.0601(11) 0.0700(12) -0.0118(9) 0.0095(9) -0.0154(9)
N3 0.0932(16) 0.0444(12) 0.0553(13) 0.0073(10) -0.0183(12) -0.0076(11)
O2 0.1049(16) 0.0595(12) 0.0999(15) 0.0270(11) 0.0317(13) 0.0115(11)
C17 0.0614(15) 0.0460(14) 0.0540(16) 0.0009(12) -0.0063(12) -0.0050(11)
C7 0.0656(17) 0.0568(16) 0.0562(16) 0.0036(13) -0.0043(13) -0.0103(13)
C8 0.0691(17) 0.0473(14) 0.0516(15) 0.0004(12) -0.0015(12) -0.0016(12)
C4 0.0636(16) 0.0459(14) 0.0528(16) 0.0023(12) -0.0099(12) -0.0036(12)
C20 0.0505(14) 0.0491(15) 0.0544(15) 0.0008(12) -0.0037(11) -0.0043(11)
C1 0.0527(14) 0.0482(14) 0.0547(16) 0.0008(12) -0.0032(12) -0.0015(11)
C23 0.0511(14) 0.0527(14) 0.0600(16) 0.0026(13) -0.0044(12) -0.0052(11)
C6 0.0564(15) 0.0634(16) 0.0608(17) -0.0084(13) 0.0099(13) -0.0061(13)
C26 0.0508(14) 0.0564(16) 0.0532(15) -0.0002(12) -0.0019(12) -0.0015(11)
C2 0.0735(18) 0.0597(16) 0.0526(16) 0.0033(13) 0.0076(13) -0.0104(13)
C21 0.0641(16) 0.0514(15) 0.0766(19) -0.0156(14) -0.0195(14) 0.0102(12)
C5 0.0594(16) 0.0595(16) 0.0616(17) 0.0014(13) 0.0018(13) -0.0074(12)
C22 0.0654(16) 0.0470(15) 0.0750(18) -0.0014(13) -0.0189(14) 0.0086(12)
C11 0.0779(19) 0.0487(15) 0.0638(18) 0.0115(13) 0.0110(14) 0.0089(13)
C24 0.0550(14) 0.0487(14) 0.0541(15) -0.0021(12) -0.0035(12) -0.0008(11)
C3 0.084(2) 0.0611(17) 0.0487(15) -0.0043(13) 0.0045(14) -0.0061(14)
C12 0.0683(17) 0.0570(16) 0.0615(17) 0.0074(14) -0.0054(13) -0.0013(13)
C18 0.114(2) 0.0412(15) 0.0634(18) -0.0039(13) -0.0266(17) -0.0036(14)
C31 0.0591(15) 0.0646(17) 0.0540(16) -0.0021(13) 0.0008(12) -0.0051(12)
C19 0.100(2) 0.0391(14) 0.0692(19) 0.0058(13) -0.0249(16) -0.0071(13)
C30 0.0665(17) 0.0766(19) 0.0545(17) -0.0053(15) -0.0005(13) -0.0107(14)
C29 0.0669(17) 0.086(2) 0.0529(17) 0.0030(16) -0.0053(13) -0.0076(15)
C27 0.086(2) 0.0624(18) 0.0655(19) -0.0025(15) -0.0142(15) -0.0032(14)
C25 0.090(2) 0.0551(17) 0.0693(19) -0.0077(15) -0.0285(15) -0.0077(15)
C13 0.0674(17) 0.0590(16) 0.0781(19) -0.0004(14) 0.0044(14) -0.0121(13)
C28 0.095(2) 0.072(2) 0.070(2) 0.0122(16) -0.0129(17) 0.0013(16)
C15 0.109(3) 0.0693(19) 0.071(2) 0.0118(16) 0.0130(18) -0.0036(17)
C10 0.071(2) 0.074(2) 0.112(3) 0.0320(19) 0.0229(18) 0.0001(16)
C9 0.0633(18) 0.073(2) 0.107(2) 0.0240(18) 0.0124(16) 0.0084(15)
N2 0.140(2) 0.114(2) 0.0730(19) 0.0141(16) -0.0428(17) -0.0180(19)
C14 0.093(2) 0.072(2) 0.109(3) -0.0137(18) 0.0071(19) -0.0310(17)
N1 0.164(3) 0.0599(17) 0.099(2) 0.0044(15) -0.058(2) -0.0231(17)
C16 0.109(3) 0.070(2) 0.082(2) 0.0226(17) -0.0063(18) -0.0177(17)

loop_
_atom_type_symbol
_atom_type_description
_atom_type_scat_dispersion_real
_atom_type_scat_dispersion_imag
_atom_type_scat_source
C C 0.0033 0.0016 'International Tables Vol C Tables 4.2.6.8 and 6.1.1.4'
H H 0.0000 0.0000 'International Tables Vol C Tables 4.2.6.8 and 6.1.1.4'
N N 0.0061 0.0033 'International Tables Vol C Tables 4.2.6.8 and 6.1.1.4'
O O 0.0106 0.0060 'International Tables Vol C Tables 4.2.6.8 and 6.1.1.4'

loop_
_geom_angle_atom_site_label_1
_geom_angle_atom_site_label_2
_geom_angle_atom_site_label_3
_geom_angle
C1 O1 C13 117.95(19)
C17 N3 C8 120.74(19)
C17 N3 C4 120.97(19)
C8 N3 C4 118.25(19)
C15 O2 C11 117.7(2)
C22 C17 N3 121.3(2)
C22 C17 C18 116.7(2)
N3 C17 C18 122.0(2)
C8 C7 C12 121.1(2)
C8 C7 H7 119.4
C12 C7 H7 119.4
C7 C8 C9 118.9(2)
C7 C8 N3 120.4(2)
C9 C8 N3 120.6(2)
C3 C4 C5 118.8(2)
C3 C4 N3 120.9(2)
C5 C4 N3 120.3(2)
C21 C20 C19 115.5(2)
C21 C20 C23 125.6(2)
C19 C20 C23 118.9(2)
C2 C1 O1 124.7(2)
C2 C1 C6 119.4(2)
O1 C1 C6 115.8(2)
C24 C23 C20 131.1(2)
C24 C23 H23 114.5
C20 C23 H23 114.5
C1 C6 C5 120.4(2)
C1 C6 H6 119.8
C5 C6 H6 119.8
C27 C26 C31 116.3(2)
C27 C26 C24 122.4(2)
C31 C26 C24 121.3(2)
C1 C2 C3 119.6(2)
C1 C2 H2 120.2
C3 C2 H2 120.2
C20 C21 C22 122.2(2)
C20 C21 H21 118.9
C22 C21 H21 118.9
C4 C5 C6 120.5(2)
C4 C5 H5 119.7
C6 C5 H5 119.7
C17 C22 C21 121.7(2)
C17 C22 H22 119.2
C21 C22 H22 119.2
C12 C11 C10 120.1(2)
C12 C11 O2 116.6(2)
C10 C11 O2 123.3(3)
C23 C24 C25 118.2(2)
C23 C24 C26 126.2(2)
C25 C24 C26 115.5(2)
C4 C3 C2 121.1(2)
C4 C3 H3 119.4
C2 C3 H3 119.4
C11 C12 C7 119.5(2)
C11 C12 H12 120.2
C7 C12 H12 120.2
C19 C18 C17 120.9(2)
C19 C18 H18 119.6
C17 C18 H18 119.6
C30 C31 C26 122.0(3)
C30 C31 H31 119.0
C26 C31 H31 119.0
C18 C19 C20 123.1(2)
C18 C19 H19 118.5
C20 C19 H19 118.5
C29 C30 C31 121.2(3)
C29 C30 H30 119.4
C31 C30 H30 119.4
C30 C29 C28 117.6(2)
C30 C29 N2 122.0(3)
C28 C29 N2 120.4(3)
C26 C27 C28 121.6(3)
C26 C27 H27 119.2
C28 C27 H27 119.2
N1 C25 C24 177.5(3)
O1 C13 C14 108.8(2)
O1 C13 H13A 109.9
C14 C13 H13A 109.9
O1 C13 H13B 109.9
C14 C13 H13B 109.9
H13A C13 H13B 108.3
C27 C28 C29 121.2(3)
C27 C28 H28 119.4
C29 C28 H28 119.4
O2 C15 C16 110.0(3)
O2 C15 H15A 109.7
C16 C15 H15A 109.7
O2 C15 H15B 109.7
C16 C15 H15B 109.7
H15A C15 H15B 108.2
C11 C10 C9 120.3(3)
C11 C10 H10 119.8
C9 C10 H10 119.8
C8 C9 C10 120.0(3)
C8 C9 H9 120.0
C10 C9 H9 120.0
C29 N2 H2A 120.0
C29 N2 H2B 120.0
H2A N2 H2B 120.0
C13 C14 H14A 109.5
C13 C14 H14B 109.5
H14A C14 H14B 109.5
C13 C14 H14C 109.5
H14A C14 H14C 109.5
H14B C14 H14C 109.5
C15 C16 H16A 109.5
C15 C16 H16B 109.5
H16A C16 H16B 109.5
C15 C16 H16C 109.5
H16A C16 H16C 109.5
H16B C16 H16C 109.5

loop_
_geom_bond_atom_site_label_1
_geom_bond_atom_site_label_2
_geom_bond_distance
O1 C1 1.371(3)
O1 C13 1.421(3)
N3 C17 1.388(3)
N3 C8 1.433(3)
N3 C4 1.431(3)
O2 C15 1.397(3)
O2 C11 1.384(3)
C17 C22 1.382(3)
C17 C18 1.389(3)
C7 C8 1.370(3)
C7 C12 1.385(3)
C7 H7 0.9300
C8 C9 1.376(4)
C4 C3 1.380(3)
C4 C5 1.381(3)
C20 C21 1.385(3)
C20 C19 1.384(3)
C20 C23 1.457(3)
C1 C2 1.381(3)
C1 C6 1.384(3)
C23 C24 1.348(3)
C23 H23 0.9300
C6 C5 1.378(3)
C6 H6 0.9300
C26 C27 1.388(3)
C26 C31 1.391(3)
C26 C24 1.481(3)
C2 C3 1.385(3)
C2 H2 0.9300
C21 C22 1.371(3)
C21 H21 0.9300
C5 H5 0.9300
C22 H22 0.9300
C11 C12 1.366(4)
C11 C10 1.365(4)
C24 C25 1.436(4)
C3 H3 0.9300
C12 H12 0.9300
C18 C19 1.366(3)
C18 H18 0.9300
C31 C30 1.376(3)
C31 H31 0.9300
C19 H19 0.9300
C30 C29 1.373(4)
C30 H30 0.9300
C29 C28 1.387(4)
C29 N2 1.384(3)
C27 C28 1.380(4)
C27 H27 0.9300
C25 N1 1.154(3)
C13 C14 1.494(4)
C13 H13A 0.9700
C13 H13B 0.9700
C28 H28 0.9300
C15 C16 1.480(4)
C15 H15A 0.9700
C15 H15B 0.9700
C10 C9 1.389(4)
C10 H10 0.9300
C9 H9 0.9300
N2 H2A 0.8600
N2 H2B 0.8600
C14 H14A 0.9600
C14 H14B 0.9600
C14 H14C 0.9600
C16 H16A 0.9600
C16 H16B 0.9600
C16 H16C 0.9600

loop_
_geom_torsion_atom_site_label_1
_geom_torsion_atom_site_label_2
_geom_torsion_atom_site_label_3
_geom_torsion_atom_site_label_4
_geom_torsion
C8 N3 C17 C22 19.7(4)
C4 N3 C17 C22 -162.5(2)
C8 N3 C17 C18 -162.2(3)
C4 N3 C17 C18 15.6(4)
C12 C7 C8 C9 0.2(4)
C12 C7 C8 N3 179.9(2)
C17 N3 C8 C7 -118.9(3)
C4 N3 C8 C7 63.3(3)
C17 N3 C8 C9 60.9(4)
C4 N3 C8 C9 -117.0(3)
C17 N3 C4 C3 63.3(3)
C8 N3 C4 C3 -118.8(3)
C17 N3 C4 C5 -117.5(3)
C8 N3 C4 C5 60.4(3)
C13 O1 C1 C2 11.8(3)
C13 O1 C1 C6 -169.1(2)
C21 C20 C23 C24 -17.9(4)
C19 C20 C23 C24 162.9(3)
C2 C1 C6 C5 0.8(4)
O1 C1 C6 C5 -178.4(2)
O1 C1 C2 C3 179.0(2)
C6 C1 C2 C3 -0.2(4)
C19 C20 C21 C22 -0.1(4)
C23 C20 C21 C22 -179.3(2)
C3 C4 C5 C6 -0.7(4)
N3 C4 C5 C6 -179.9(2)
C1 C6 C5 C4 -0.4(4)
N3 C17 C22 C21 179.0(2)
C18 C17 C22 C21 0.8(4)
C20 C21 C22 C17 -0.5(4)
C15 O2 C11 C12 -143.8(3)
C15 O2 C11 C10 37.2(4)
C20 C23 C24 C25 -5.0(4)
C20 C23 C24 C26 179.9(2)
C27 C26 C24 C23 5.2(4)
C31 C26 C24 C23 -175.6(2)
C27 C26 C24 C25 -170.0(3)
C31 C26 C24 C25 9.2(3)
C5 C4 C3 C2 1.3(4)
N3 C4 C3 C2 -179.5(2)
C1 C2 C3 C4 -0.9(4)
C10 C11 C12 C7 0.2(4)
O2 C11 C12 C7 -178.8(2)
C8 C7 C12 C11 -0.4(4)
C22 C17 C18 C19 -0.5(4)
N3 C17 C18 C19 -178.7(3)
C27 C26 C31 C30 1.8(4)
C24 C26 C31 C30 -177.5(2)
C17 C18 C19 C20 -0.1(5)
C21 C20 C19 C18 0.4(4)
C23 C20 C19 C18 179.7(3)
C26 C31 C30 C29 -0.2(4)
C31 C30 C29 C28 -1.5(4)
C31 C30 C29 N2 178.9(3)
C31 C26 C27 C28 -1.7(4)
C24 C26 C27 C28 177.5(3)
C23 C24 C25 N1 -94(7)
C26 C24 C25 N1 81(7)
C1 O1 C13 C14 174.7(2)
C26 C27 C28 C29 0.1(5)
C30 C29 C28 C27 1.5(4)
N2 C29 C28 C27 -178.9(3)
C11 O2 C15 C16 169.3(2)
C12 C11 C10 C9 0.3(5)
O2 C11 C10 C9 179.2(3)
C7 C8 C9 C10 0.3(4)
N3 C8 C9 C10 -179.4(3)
C11 C10 C9 C8 -0.6(5)
